data_4301096
loop_
_publ_author_name
'Sylvie Choua'
'Jean-Pierre Djukic'
'J\'er\^ome Dall\'ery'
'Andr\'e Bieber'
'Richard Welter'
'Jean-Paul Gisselbrecht'
'Philippe Turek'
'Louis Ricard'

_publ_contact_author_address
;Institut de Chimie de Strasbourg 
CNRS
Universite Louis Pasteur
4 rue Blaise Pascal 
67000 Strasbourg 
France
;
_publ_contact_author_email choua@chimie.u-strasbg.fr
_publ_contact_author_name 'Sylvie CHOUA'
_publ_section_title
;
Stable and Highly Persistent Quinoxaline-Centered Metalloorganic Radical
Anions: Preparation, Structural, Spectroscopic, and Computational
Investigations
;
_journal_name_full 'Inorganic Chemistry'
_journal_page_first 149
_journal_page_last 163
_journal_paper_doi 10.1021/ic801434h
_journal_volume 48
_journal_year 2009
_chemical_compound_source synthesis
_chemical_formula_moiety 'C28 H12 N2 O8 Re2'
_chemical_formula_sum 'C28 H12 N2 O8 Re2'
_chemical_formula_weight 876.80
_space_group_IT_number 14
_symmetry_cell_setting monoclinic
_symmetry_Int_Tables_number 14
_symmetry_space_group_name_Hall '-P 2ybc'
_symmetry_space_group_name_H-M 'P 1 21/c 1'
_atom_sites_solution_hydrogens geom
_atom_sites_solution_primary direct
_atom_sites_solution_secondary difmap
_audit_creation_method SHELXL-97
_cell_angle_alpha 90.00
_cell_angle_beta 90.930(12)
_cell_angle_gamma 90.00
_cell_formula_units_Z 4
_cell_length_a 14.693(3)
_cell_length_b 13.087(3)
_cell_length_c 13.326(4)
_cell_measurement_reflns_used 6481
_cell_measurement_temperature 173(2)
_cell_measurement_theta_max 30.034
_cell_measurement_theta_min 0.998
_cell_volume 2562.1(11)
_computing_cell_refinement 'Denzo (Nonius B.V., 1998)'
_computing_data_collection 'Collect (Nonius B.V., 1998)'
_computing_data_reduction 'Denzo (Nonius B.V., 1998)'
_computing_molecular_graphics 'PLATON 98 (Spek, 1998)'
_computing_publication_material 'SHELXL-97 (Sheldrick, 1997)'
_computing_structure_refinement 'SHELXL-97 (Sheldrick, 1997)'
_computing_structure_solution 'SHELXS-97 (Sheldrick, 1997)'
_diffrn_ambient_temperature 173(2)
_diffrn_measured_fraction_theta_full 0.998
_diffrn_measured_fraction_theta_max 0.998
_diffrn_measurement_device_type KappaCCD
_diffrn_measurement_method '\p scans'
_diffrn_radiation_monochromator graphite
_diffrn_radiation_probe x-ray
_diffrn_radiation_type MoK\a
_diffrn_radiation_wavelength 0.71073
_diffrn_reflns_av_R_equivalents 0.0000
_diffrn_reflns_av_sigmaI/netI 0.0644
_diffrn_reflns_limit_h_max 20
_diffrn_reflns_limit_h_min -20
_diffrn_reflns_limit_k_max 0
_diffrn_reflns_limit_k_min -18
_diffrn_reflns_limit_l_max 18
_diffrn_reflns_limit_l_min 0
_diffrn_reflns_number 7480
_diffrn_reflns_theta_full 30.02
_diffrn_reflns_theta_max 30.02
_diffrn_reflns_theta_min 1.39
_diffrn_source 'fine-focus sealed tube'
_diffrn_standards_decay_% 0
_diffrn_standards_interval_count 0
_diffrn_standards_interval_time .
_diffrn_standards_number 0
_exptl_absorpt_coefficient_mu 9.497
_exptl_absorpt_correction_type none
_exptl_crystal_colour yellow
_exptl_crystal_density_diffrn 2.273
_exptl_crystal_density_meas ?
_exptl_crystal_density_method 'not measured'
_exptl_crystal_description prism
_exptl_crystal_F_000 1632
_exptl_crystal_recrystallization_method diffusion
_exptl_crystal_size_max 0.20
_exptl_crystal_size_mid 0.10
_exptl_crystal_size_min 0.10
_refine_diff_density_max 2.158
_refine_diff_density_min -2.852
_refine_diff_density_rms 0.262
_refine_ls_extinction_method none
_refine_ls_goodness_of_fit_ref 1.171
_refine_ls_hydrogen_treatment constr
_refine_ls_matrix_type full
_refine_ls_number_parameters 361
_refine_ls_number_reflns 7480
_refine_ls_number_restraints 0
_refine_ls_restrained_S_all 1.171
_refine_ls_R_factor_all 0.0623
_refine_ls_R_factor_gt 0.0390
_refine_ls_shift/su_max 0.007
_refine_ls_shift/su_mean 0.001
_refine_ls_structure_factor_coef Fsqd
_refine_ls_weighting_details 'calc w=1/[\s^2^(Fo^2^)+(0.0409P)^2^+0.0000P] where P=(Fo^2^+2Fc^2^)/3'
_refine_ls_weighting_scheme calc
_refine_ls_wR_factor_gt 0.0794
_refine_ls_wR_factor_ref 0.1022
_reflns_number_gt 5743
_reflns_number_total 7480
_reflns_threshold_expression >2sigma(I)
_cod_data_source_file ic801434h_si_001_2.cif
_cod_data_source_block 2b
_cod_depositor_comments
;
The following automatic conversions were performed:

'_exptl_crystal_density_meas' value 'none' was changed to '?' - the
value is perceived as not measured.

Automatic conversion script
Id: cif_fix_values 3008 2015-01-20 13:52:24Z robertas 
;
_cod_original_sg_symbol_H-M 'P 21/c'
_cod_database_code 4301096

loop_
_symmetry_equiv_pos_as_xyz
'x, y, z'
'-x, y+1/2, -z+1/2'
'-x, -y, -z'
'x, -y-1/2, z-1/2'

loop_
_atom_site_label
_atom_site_type_symbol
_atom_site_fract_x
_atom_site_fract_y
_atom_site_fract_z
_atom_site_U_iso_or_equiv
_atom_site_adp_type
_atom_site_occupancy
_atom_site_symmetry_multiplicity
_atom_site_calc_flag
_atom_site_refinement_flags
_atom_site_disorder_assembly
_atom_site_disorder_group
Re1 Re 0.707461(15) 0.180439(17) 0.199498(17) 0.02007(8) Uani 1 1 d . . .
Re2 Re 0.715800(15) -0.354452(17) 0.063776(17) 0.01969(8) Uani 1 1 d . . .
N2 N 0.6861(3) -0.1865(3) 0.0825(3) 0.0196(10) Uani 1 1 d . . .
O4 O 0.6461(3) 0.1239(3) 0.4155(3) 0.0329(10) Uani 1 1 d . . .
O1 O 0.7956(3) 0.2121(3) -0.0104(4) 0.0375(11) Uani 1 1 d . . .
O2 O 0.7737(3) 0.3903(4) 0.2751(4) 0.0416(12) Uani 1 1 d . . .
O3 O 0.5277(3) 0.2922(4) 0.1366(4) 0.0441(13) Uani 1 1 d . . .
N1 N 0.6862(3) 0.0178(3) 0.1519(4) 0.0199(10) Uani 1 1 d . . .
C14 C 0.6060(4) -0.1361(4) 0.1018(4) 0.0187(12) Uani 1 1 d . . .
C26 C 0.9796(4) -0.2565(5) -0.0729(5) 0.0294(14) Uani 1 1 d . . .
H26 H 1.0285 -0.2860 -0.1087 0.035 Uiso 1 1 calc . . .
C9 C 0.6050(4) -0.0320(4) 0.1291(4) 0.0192(12) Uani 1 1 d . . .
C16 C 0.8437(4) 0.0049(4) 0.1971(4) 0.0200(12) Uani 1 1 d . . .
O6 O 0.8113(3) -0.5619(3) 0.0462(4) 0.0405(12) Uani 1 1 d . . .
O5 O 0.6713(4) -0.3615(4) -0.1673(4) 0.0456(13) Uani 1 1 d . . .
C24 C 0.9092(4) -0.1094(5) -0.0024(4) 0.0233(12) Uani 1 1 d . . .
H24 H 0.9075 -0.0377 0.0081 0.028 Uiso 1 1 calc . . .
O7 O 0.5360(3) -0.4651(4) 0.1211(4) 0.0477(13) Uani 1 1 d . . .
C15 C 0.7631(4) -0.0346(4) 0.1425(4) 0.0193(12) Uani 1 1 d . . .
C18 C 0.9078(4) 0.1433(4) 0.2925(5) 0.0255(13) Uani 1 1 d . . .
H18 H 0.9040 0.2104 0.3194 0.031 Uiso 1 1 calc . . .
C3 C 0.5923(4) 0.2475(5) 0.1590(5) 0.0293(14) Uani 1 1 d . . .
C28 C 0.8389(4) -0.2772(4) 0.0174(4) 0.0201(12) Uani 1 1 d . . .
C22 C 0.7627(4) -0.1309(4) 0.0891(4) 0.0194(12) Uani 1 1 d . . .
C6 C 0.7729(4) -0.4860(5) 0.0529(5) 0.0256(13) Uani 1 1 d . . .
C21 C 0.9216(4) -0.0539(4) 0.2197(4) 0.0239(13) Uani 1 1 d . . .
H21 H 0.9254 -0.1225 0.1967 0.029 Uiso 1 1 calc . . .
C5 C 0.6846(4) -0.3573(5) -0.0836(5) 0.0261(14) Uani 1 1 d . . .
C27 C 0.9113(4) -0.3181(4) -0.0375(5) 0.0269(14) Uani 1 1 d . . .
H27 H 0.9131 -0.3895 -0.0503 0.032 Uiso 1 1 calc . . .
C8 C 0.7565(5) -0.3517(5) 0.2082(5) 0.0300(15) Uani 1 1 d . . .
C7 C 0.6002(4) -0.4203(5) 0.1006(5) 0.0301(14) Uani 1 1 d . . .
C23 C 0.8423(4) -0.1715(4) 0.0374(4) 0.0214(12) Uani 1 1 d . . .
C25 C 0.9776(4) -0.1520(5) -0.0568(5) 0.0272(14) Uani 1 1 d . . .
H25 H 1.0239 -0.1098 -0.0837 0.033 Uiso 1 1 calc . . .
C4 C 0.6667(4) 0.1443(5) 0.3367(5) 0.0232(13) Uani 1 1 d . . .
O8 O 0.7778(4) -0.3518(4) 0.2902(4) 0.0568(16) Uani 1 1 d . . .
C1 C 0.7627(4) 0.2030(4) 0.0654(5) 0.0231(13) Uani 1 1 d . . .
C13 C 0.5216(4) -0.1859(4) 0.0857(5) 0.0232(13) Uani 1 1 d . . .
H13 H 0.5209 -0.2563 0.0682 0.028 Uiso 1 1 calc . . .
C11 C 0.4402(4) -0.0333(5) 0.1236(5) 0.0265(13) Uani 1 1 d . . .
H11 H 0.3840 0.0011 0.1325 0.032 Uiso 1 1 calc . . .
C10 C 0.5202(4) 0.0175(4) 0.1393(5) 0.0240(13) Uani 1 1 d . . .
H10 H 0.5188 0.0876 0.1576 0.029 Uiso 1 1 calc . . .
C12 C 0.4407(4) -0.1346(5) 0.0949(5) 0.0262(14) Uani 1 1 d . . .
H12 H 0.3849 -0.1690 0.0815 0.031 Uiso 1 1 calc . . .
C20 C 0.9919(4) -0.0128(5) 0.2747(5) 0.0268(14) Uani 1 1 d . . .
H20 H 1.0451 -0.0521 0.2880 0.032 Uiso 1 1 calc . . .
C2 C 0.7490(4) 0.3126(5) 0.2461(5) 0.0288(14) Uani 1 1 d . . .
C17 C 0.8347(4) 0.1056(4) 0.2359(4) 0.0212(12) Uani 1 1 d . . .
C19 C 0.9858(4) 0.0865(5) 0.3111(5) 0.0288(14) Uani 1 1 d . . .
H19 H 1.0349 0.1153 0.3487 0.035 Uiso 1 1 calc . . .

loop_
_atom_site_aniso_label
_atom_site_aniso_U_11
_atom_site_aniso_U_22
_atom_site_aniso_U_33
_atom_site_aniso_U_23
_atom_site_aniso_U_13
_atom_site_aniso_U_12
Re1 0.02291(13) 0.01744(14) 0.01988(13) -0.00230(9) 0.00061(9) -0.00081(9)
Re2 0.02388(13) 0.01656(13) 0.01860(13) -0.00066(9) -0.00099(9) -0.00206(9)
N2 0.021(2) 0.022(3) 0.016(2) -0.0024(19) -0.0010(19) -0.001(2)
O4 0.035(3) 0.036(3) 0.027(3) 0.003(2) 0.004(2) 0.000(2)
O1 0.045(3) 0.037(3) 0.030(3) 0.002(2) 0.004(2) -0.005(2)
O2 0.063(3) 0.026(3) 0.037(3) -0.012(2) 0.003(2) -0.014(2)
O3 0.045(3) 0.036(3) 0.050(3) -0.005(2) -0.014(2) 0.015(2)
N1 0.018(2) 0.018(2) 0.024(3) 0.000(2) -0.0013(19) -0.001(2)
C14 0.017(3) 0.024(3) 0.015(3) 0.001(2) -0.004(2) -0.003(2)
C26 0.027(3) 0.031(3) 0.031(4) -0.005(3) 0.008(3) 0.004(3)
C9 0.022(3) 0.021(3) 0.015(3) 0.003(2) -0.004(2) -0.003(2)
C16 0.021(3) 0.021(3) 0.018(3) 0.002(2) 0.001(2) -0.006(2)
O6 0.047(3) 0.025(3) 0.049(3) 0.002(2) -0.003(2) 0.005(2)
O5 0.051(3) 0.059(4) 0.027(3) -0.008(2) -0.006(2) 0.000(3)
C24 0.027(3) 0.024(3) 0.019(3) 0.001(2) -0.001(2) -0.001(3)
O7 0.036(3) 0.041(3) 0.066(4) 0.013(3) 0.010(3) -0.009(2)
C15 0.022(3) 0.018(3) 0.018(3) 0.002(2) 0.001(2) -0.003(2)
C18 0.030(3) 0.024(3) 0.022(3) -0.006(2) 0.001(3) -0.008(3)
C3 0.034(3) 0.022(3) 0.032(4) -0.004(3) -0.001(3) -0.001(3)
C28 0.024(3) 0.021(3) 0.015(3) -0.004(2) 0.000(2) 0.000(2)
C22 0.021(3) 0.021(3) 0.016(3) 0.000(2) -0.002(2) 0.002(2)
C6 0.028(3) 0.021(3) 0.028(3) -0.002(3) -0.006(3) -0.003(3)
C21 0.027(3) 0.022(3) 0.022(3) 0.001(2) 0.000(2) -0.001(3)
C5 0.025(3) 0.026(3) 0.027(4) -0.004(3) -0.002(3) 0.005(3)
C27 0.030(3) 0.022(3) 0.029(4) -0.002(3) 0.006(3) 0.005(3)
C8 0.038(4) 0.024(3) 0.028(4) -0.001(3) -0.007(3) 0.000(3)
C7 0.029(3) 0.029(4) 0.032(4) 0.003(3) 0.002(3) -0.002(3)
C23 0.022(3) 0.026(3) 0.016(3) 0.002(2) -0.001(2) 0.004(3)
C25 0.027(3) 0.030(3) 0.025(3) -0.005(3) 0.005(3) -0.007(3)
C4 0.025(3) 0.025(3) 0.020(3) -0.001(2) 0.002(2) -0.001(3)
O8 0.086(4) 0.056(4) 0.028(3) -0.005(2) -0.015(3) 0.016(3)
C1 0.026(3) 0.021(3) 0.023(3) 0.000(2) 0.000(3) -0.002(3)
C13 0.020(3) 0.022(3) 0.027(3) 0.005(2) -0.002(2) -0.007(2)
C11 0.023(3) 0.032(4) 0.025(3) 0.003(3) 0.002(2) 0.001(3)
C10 0.026(3) 0.020(3) 0.027(3) -0.002(2) 0.003(2) 0.001(3)
C12 0.027(3) 0.025(3) 0.027(3) 0.004(3) -0.003(3) -0.010(3)
C20 0.023(3) 0.036(4) 0.022(3) 0.002(3) -0.003(2) 0.005(3)
C2 0.034(4) 0.031(4) 0.021(3) 0.001(3) 0.007(3) 0.003(3)
C17 0.023(3) 0.024(3) 0.017(3) 0.002(2) 0.003(2) -0.002(3)
C19 0.022(3) 0.039(4) 0.026(3) -0.005(3) -0.006(3) -0.009(3)

loop_
_atom_type_symbol
_atom_type_description
_atom_type_scat_dispersion_real
_atom_type_scat_dispersion_imag
_atom_type_scat_source
C C 0.0033 0.0016 'International Tables Vol C Tables 4.2.6.8 and 6.1.1.4'
H H 0.0000 0.0000 'International Tables Vol C Tables 4.2.6.8 and 6.1.1.4'
O O 0.0106 0.0060 'International Tables Vol C Tables 4.2.6.8 and 6.1.1.4'
N N 0.0061 0.0033 'International Tables Vol C Tables 4.2.6.8 and 6.1.1.4'
Re Re -1.0185 7.2310 'International Tables Vol C Tables 4.2.6.8 and 6.1.1.4'

loop_
_geom_angle_atom_site_label_1
_geom_angle_atom_site_label_2
_geom_angle_atom_site_label_3
_geom_angle
_geom_angle_site_symmetry_1
_geom_angle_site_symmetry_3
_geom_angle_publ_flag
C2 Re1 C3 87.4(3) . . ?
C2 Re1 C4 90.9(2) . . ?
C3 Re1 C4 95.0(3) . . ?
C2 Re1 C1 91.4(2) . . ?
C3 Re1 C1 92.8(2) . . ?
C4 Re1 C1 172.0(2) . . ?
C2 Re1 C17 93.8(2) . . ?
C3 Re1 C17 177.1(2) . . ?
C4 Re1 C17 87.6(2) . . ?
C1 Re1 C17 84.6(2) . . ?
C2 Re1 N1 169.2(2) . . ?
C3 Re1 N1 103.3(2) . . ?
C4 Re1 N1 89.5(2) . . ?
C1 Re1 N1 86.8(2) . . ?
C17 Re1 N1 75.46(19) . . ?
C6 Re2 C7 90.4(3) . . ?
C6 Re2 C8 88.0(3) . . ?
C7 Re2 C8 90.8(3) . . ?
C6 Re2 C5 90.2(2) . . ?
C7 Re2 C5 92.9(3) . . ?
C8 Re2 C5 175.9(3) . . ?
C6 Re2 C28 91.7(2) . . ?
C7 Re2 C28 176.9(2) . . ?
C8 Re2 C28 91.6(2) . . ?
C5 Re2 C28 84.7(2) . . ?
C6 Re2 N2 165.2(2) . . ?
C7 Re2 N2 103.2(2) . . ?
C8 Re2 N2 86.1(2) . . ?
C5 Re2 N2 94.8(2) . . ?
C28 Re2 N2 75.01(18) . . ?
C22 N2 C14 116.5(5) . . ?
C22 N2 Re2 111.8(4) . . ?
C14 N2 Re2 130.9(4) . . ?
C15 N1 C9 117.7(5) . . ?
C15 N1 Re1 113.7(4) . . ?
C9 N1 Re1 128.5(4) . . ?
N2 C14 C13 120.1(5) . . ?
N2 C14 C9 121.6(5) . . ?
C13 C14 C9 118.1(5) . . ?
C27 C26 C25 120.5(5) . . ?
C27 C26 H26 119.7 . . ?
C25 C26 H26 119.7 . . ?
N1 C9 C10 121.3(5) . . ?
N1 C9 C14 119.8(5) . . ?
C10 C9 C14 118.7(5) . . ?
C21 C16 C17 120.6(5) . . ?
C21 C16 C15 123.9(5) . . ?
C17 C16 C15 115.2(5) . . ?
C25 C24 C23 119.7(6) . . ?
C25 C24 H24 120.1 . . ?
C23 C24 H24 120.1 . . ?
N1 C15 C22 120.0(5) . . ?
N1 C15 C16 116.7(5) . . ?
C22 C15 C16 123.0(5) . . ?
C19 C18 C17 122.3(5) . . ?
C19 C18 H18 118.8 . . ?
C17 C18 H18 118.8 . . ?
O3 C3 Re1 175.8(5) . . ?
C27 C28 C23 116.5(5) . . ?
C27 C28 Re2 127.7(4) . . ?
C23 C28 Re2 115.5(4) . . ?
N2 C22 C15 120.0(5) . . ?
N2 C22 C23 116.6(5) . . ?
C15 C22 C23 123.4(5) . . ?
O6 C6 Re2 176.4(5) . . ?
C20 C21 C16 120.2(6) . . ?
C20 C21 H21 119.9 . . ?
C16 C21 H21 119.9 . . ?
O5 C5 Re2 176.3(6) . . ?
C26 C27 C28 121.2(5) . . ?
C26 C27 H27 119.4 . . ?
C28 C27 H27 119.4 . . ?
O8 C8 Re2 178.3(7) . . ?
O7 C7 Re2 175.1(6) . . ?
C24 C23 C28 121.8(5) . . ?
C24 C23 C22 122.9(5) . . ?
C28 C23 C22 114.7(5) . . ?
C24 C25 C26 120.1(5) . . ?
C24 C25 H25 119.9 . . ?
C26 C25 H25 119.9 . . ?
O4 C4 Re1 178.0(5) . . ?
O1 C1 Re1 177.3(5) . . ?
C12 C13 C14 121.3(5) . . ?
C12 C13 H13 119.3 . . ?
C14 C13 H13 119.3 . . ?
C10 C11 C12 120.2(6) . . ?
C10 C11 H11 119.9 . . ?
C12 C11 H11 119.9 . . ?
C11 C10 C9 121.4(5) . . ?
C11 C10 H10 119.3 . . ?
C9 C10 H10 119.3 . . ?
C13 C12 C11 120.2(6) . . ?
C13 C12 H12 119.9 . . ?
C11 C12 H12 119.9 . . ?
C21 C20 C19 120.2(6) . . ?
C21 C20 H20 119.9 . . ?
C19 C20 H20 119.9 . . ?
O2 C2 Re1 179.0(6) . . ?
C18 C17 C16 116.8(5) . . ?
C18 C17 Re1 128.1(4) . . ?
C16 C17 Re1 115.1(4) . . ?
C18 C19 C20 119.8(5) . . ?
C18 C19 H19 120.1 . . ?
C20 C19 H19 120.1 . . ?

loop_
_geom_bond_atom_site_label_1
_geom_bond_atom_site_label_2
_geom_bond_distance
_geom_bond_site_symmetry_2
_geom_bond_publ_flag
Re1 C2 1.933(7) . ?
Re1 C3 1.974(7) . ?
Re1 C4 1.990(6) . ?
Re1 C1 1.997(6) . ?
Re1 C17 2.159(6) . ?
Re1 N1 2.241(5) . ?
Re2 C6 1.921(6) . ?
Re2 C7 1.974(6) . ?
Re2 C8 2.006(7) . ?
Re2 C5 2.010(7) . ?
Re2 C28 2.170(6) . ?
Re2 N2 2.256(5) . ?
N2 C22 1.343(7) . ?
N2 C14 1.376(7) . ?
O4 C4 1.129(7) . ?
O1 C1 1.133(7) . ?
O2 C2 1.145(7) . ?
O3 C3 1.149(7) . ?
N1 C15 1.330(7) . ?
N1 C9 1.389(7) . ?
C14 C13 1.414(8) . ?
C14 C9 1.411(8) . ?
C26 C27 1.377(8) . ?
C26 C25 1.385(9) . ?
C26 H26 0.9500 . ?
C9 C10 1.413(8) . ?
C16 C21 1.409(8) . ?
C16 C17 1.422(8) . ?
C16 C15 1.474(7) . ?
O6 C6 1.147(7) . ?
O5 C5 1.131(7) . ?
C24 C25 1.368(8) . ?
C24 C23 1.386(8) . ?
C24 H24 0.9500 . ?
O7 C7 1.148(7) . ?
C15 C22 1.446(8) . ?
C18 C19 1.385(9) . ?
C18 C17 1.393(8) . ?
C18 H18 0.9500 . ?
C28 C27 1.407(8) . ?
C28 C23 1.410(8) . ?
C22 C23 1.467(8) . ?
C21 C20 1.367(8) . ?
C21 H21 0.9500 . ?
C27 H27 0.9500 . ?
C8 O8 1.132(8) . ?
C25 H25 0.9500 . ?
C13 C12 1.372(8) . ?
C13 H13 0.9500 . ?
C11 C10 1.363(8) . ?
C11 C12 1.380(8) . ?
C11 H11 0.9500 . ?
C10 H10 0.9500 . ?
C12 H12 0.9500 . ?
C20 C19 1.391(9) . ?
C20 H20 0.9500 . ?
C19 H19 0.9500 . ?
